data_2016133
loop_
_publ_author_name
'Pacigov\'a, Silvia'
'Rakovsk\'y, Erik'
'Siv\'ak, Michal'
'\<Z\'ak, Zdirad'

_publ_section_title
;
 Hexakis[3-(aminocarbonyl)pyridinium] decavanadate(V) dihydrate
;
_journal_coeditor_code DN3044
_journal_issue 9
_journal_name_full 'Acta Crystallographica Section C'
_journal_page_first m419
_journal_page_last m422
_journal_paper_doi 10.1107/S0108270107028557
_journal_volume 63
_journal_year 2007
_chemical_formula_iupac '(C6 H7 N2 O)6 [V10 O28], 2H2 O'
_chemical_formula_moiety '6(C6 H7 N2 O +), V10 O28 6-, 2(H2 O)'
_chemical_formula_sum 'C36 H46 N12 O36 V10'
_chemical_formula_weight 1732.25
_chemical_name_common
;
1-H-nicotinamidium(1+) decavanadate(V) dihydrate
;
_chemical_name_systematic
;
Hexakis[3-(aminocarbonyl)pyridinium] decavanadate(V) dihydrate
;
_space_group_IT_number 15
_symmetry_cell_setting monoclinic
_symmetry_space_group_name_Hall '-C 2yc'
_symmetry_space_group_name_H-M 'C 1 2/c 1'
_atom_sites_solution_hydrogens geom
_atom_sites_solution_primary direct
_atom_sites_solution_secondary difmap
_audit_creation_method SHELXL-97
_cell_angle_alpha 90.00
_cell_angle_beta 106.60(4)
_cell_angle_gamma 90.00
_cell_formula_units_Z 4
_cell_length_a 25.806(9)
_cell_length_b 9.5460(13)
_cell_length_c 23.577(10)
_cell_measurement_reflns_used 24882
_cell_measurement_temperature 120(2)
_cell_measurement_theta_max 27
_cell_measurement_theta_min 3.0
_cell_volume 5566(3)
_computing_cell_refinement 'CrysAlis RED (Oxford Diffraction, 2006)'
_computing_data_collection 'CrysAlis CCD (Oxford Diffraction, 2006)'
_computing_data_reduction 'CrysAlis RED'
_computing_molecular_graphics
;
PLATON (Spek, 2003) and DIAMOND (Brandenburg, 2007)
;
_computing_publication_material
;
SHELXL97, DIAMOND and publCIF (Westrip, 2007)
;
_computing_structure_refinement 'SHELXL97 (Sheldrick, 1997)'
_computing_structure_solution 'SHELXS97 (Sheldrick, 1997)'
_diffrn_ambient_temperature 120(2)
_diffrn_detector_area_resol_mean 0.06
_diffrn_measured_fraction_theta_full 0.995
_diffrn_measured_fraction_theta_max 0.955
_diffrn_measurement_device_type 'Kuma KM-4 CCD'
_diffrn_measurement_method \w
_diffrn_radiation_monochromator graphite
_diffrn_radiation_source 'fine-focus sealed tube'
_diffrn_radiation_type MoK\a
_diffrn_radiation_wavelength 0.71073
_diffrn_reflns_av_R_equivalents 0.0115
_diffrn_reflns_av_sigmaI/netI 0.0097
_diffrn_reflns_limit_h_max 31
_diffrn_reflns_limit_h_min -31
_diffrn_reflns_limit_k_max 12
_diffrn_reflns_limit_k_min -7
_diffrn_reflns_limit_l_max 30
_diffrn_reflns_limit_l_min -29
_diffrn_reflns_number 34597
_diffrn_reflns_theta_full 26.00
_diffrn_reflns_theta_max 27.00
_diffrn_reflns_theta_min 3.05
_diffrn_standards_decay_% 0
_diffrn_standards_interval_count 100
_exptl_absorpt_coefficient_mu 1.714
_exptl_absorpt_correction_T_max 0.7831
_exptl_absorpt_correction_T_min 0.4812
_exptl_absorpt_correction_type multi-scan
_exptl_absorpt_process_details '(CrysAlis RED; Oxford Diffraction, 2006)'
_exptl_crystal_colour orange
_exptl_crystal_density_diffrn 2.067
_exptl_crystal_density_method 'not measured'
_exptl_crystal_description prism
_exptl_crystal_F_000 3456
_exptl_crystal_size_max 0.50
_exptl_crystal_size_mid 0.25
_exptl_crystal_size_min 0.15
_refine_diff_density_max 0.497
_refine_diff_density_min -0.506
_refine_ls_extinction_coef 0.00011(2)
_refine_ls_extinction_expression Fc^*^=kFc[1+0.001xFc^2^\l^3^/sin(2\q)]^-1/4^
_refine_ls_extinction_method SHELXL97
_refine_ls_goodness_of_fit_ref 1.070
_refine_ls_hydrogen_treatment mixed
_refine_ls_matrix_type full
_refine_ls_number_parameters 431
_refine_ls_number_reflns 5811
_refine_ls_number_restraints 1
_refine_ls_restrained_S_all 1.070
_refine_ls_R_factor_all 0.0245
_refine_ls_R_factor_gt 0.0207
_refine_ls_shift/su_max 0.001
_refine_ls_shift/su_mean 0.000
_refine_ls_structure_factor_coef Fsqd
_refine_ls_weighting_details 'calc w=1/[\s^2^(Fo^2^)+(0.0341P)^2^+8.29P] where P=(Fo^2^+2Fc^2^)/3'
_refine_ls_weighting_scheme calc
_refine_ls_wR_factor_gt 0.0611
_refine_ls_wR_factor_ref 0.0624
_reflns_number_gt 5173
_reflns_number_total 5811
_reflns_threshold_expression I>2\s(I)
_cod_data_source_file dn3044.cif
_cod_data_source_block I
_cod_original_sg_symbol_Hall -C2yc
_cod_original_sg_symbol_H-M 'C 2/c'
_cod_database_code 2016133
_cod_database_fobs_code 2016133

loop_
_symmetry_equiv_pos_as_xyz
'x, y, z'
'-x, y, -z+1/2'
'x+1/2, y+1/2, z'
'-x+1/2, y+1/2, -z+1/2'
'-x, -y, -z'
'x, -y, z-1/2'
'-x+1/2, -y+1/2, -z'
'x+1/2, -y+1/2, z-1/2'

loop_
_atom_site_type_symbol
_atom_site_label
_atom_site_fract_x
_atom_site_fract_y
_atom_site_fract_z
_atom_site_U_iso_or_equiv
_atom_site_adp_type
_atom_site_calc_flag
_atom_site_refinement_flags
_atom_site_occupancy
V V1 0.008016(10) 0.67129(3) -0.000302(11) 0.00823(7) Uani d . 1
V V2 0.101695(10) 0.48085(3) -0.013492(12) 0.00924(7) Uani d . 1
V V3 -0.022611(11) 0.68118(3) 0.117265(12) 0.01042(7) Uani d . 1
V V4 0.074926(11) 0.50109(3) 0.108273(12) 0.00898(7) Uani d . 1
V V5 0.028767(11) 0.64077(3) -0.122361(12) 0.01115(7) Uani d . 1
O O1 -0.01095(4) 0.50851(11) 0.05138(5) 0.0095(2) Uani d . 1
O O2 0.04199(5) 0.75765(13) -0.16496(5) 0.0175(3) Uani d . 1
O O3 -0.02840(5) 0.81248(13) 0.15729(5) 0.0166(3) Uani d . 1
O O4 0.05394(4) 0.64270(12) 0.14404(5) 0.0116(2) Uani d . 1
O O5 0.04560(4) 0.36132(12) 0.14549(5) 0.0119(2) Uani d . 1
O O6 0.13862(5) 0.48444(12) 0.14146(5) 0.0146(2) Uani d . 1
O O7 -0.03366(5) 0.52692(12) 0.15828(5) 0.0125(2) Uani d . 1
O O8 0.02113(4) 0.76726(12) -0.05441(5) 0.0116(2) Uani d . 1
O O9 -0.07043(4) 0.64440(12) -0.04140(5) 0.0094(2) Uani d . 1
O O10 0.16525(5) 0.46465(13) 0.02131(5) 0.0146(2) Uani d . 1
O O11 0.09879(4) 0.60730(12) -0.06788(5) 0.0118(2) Uani d . 1
O O12 0.09035(4) 0.32674(12) -0.06437(5) 0.0115(2) Uani d . 1
O O13 -0.00126(4) 0.78422(12) 0.05094(5) 0.0112(2) Uani d . 1
O O14 0.07921(4) 0.61289(12) 0.03944(5) 0.0093(2) Uani d . 1
C C11 -0.26951(7) 0.53389(18) 0.03997(7) 0.0123(3) Uani d . 1
C C21 -0.28286(7) 0.39449(19) 0.02525(7) 0.0169(4) Uani d . 1
H H21 -0.2599 0.3217 0.0457 0.020 Uiso calc R 1
C C31 -0.32974(7) 0.36168(19) -0.01940(8) 0.0197(4) Uani d . 1
H H31 -0.3385 0.2669 -0.0302 0.024 Uiso calc R 1
C C41 -0.36327(7) 0.4686(2) -0.04773(8) 0.0178(4) Uani d . 1
H H41 -0.3958 0.4477 -0.0776 0.021 Uiso calc R 1
N N11 -0.34971(6) 0.60192(16) -0.03287(6) 0.0148(3) Uani d . 1
H H11 -0.3713 0.6692 -0.0513 0.018 Uiso calc R 1
C C51 -0.30434(7) 0.63621(18) 0.00906(7) 0.0131(3) Uani d . 1
H H51 -0.2959 0.7322 0.0177 0.016 Uiso calc R 1
C C61 -0.22104(6) 0.58422(18) 0.08837(7) 0.0128(3) Uani d . 1
O O15 -0.20970(5) 0.71052(13) 0.09074(5) 0.0166(3) Uani d . 1
N N21 -0.19367(6) 0.49098(15) 0.12688(7) 0.0160(3) Uani d . 1
H H21A -0.1658 0.5176 0.1561 0.019 Uiso calc R 1
H H21B -0.2033 0.4023 0.1233 0.019 Uiso calc R 1
C C12 0.15642(6) 0.06569(18) 0.30448(7) 0.0123(3) Uani d . 1
C C22 0.13039(7) -0.06365(19) 0.29364(7) 0.0166(3) Uani d . 1
H H22 0.1456 -0.1431 0.3167 0.020 Uiso calc R 1
C C32 0.08183(7) -0.0756(2) 0.24875(8) 0.0197(4) Uani d . 1
H H32 0.0635 -0.1630 0.2412 0.024 Uiso calc R 1
C C42 0.06067(7) 0.0402(2) 0.21544(8) 0.0180(4) Uani d . 1
H H42 0.0278 0.0328 0.1845 0.022 Uiso calc R 1
N N12 0.08637(6) 0.16358(16) 0.22656(6) 0.0154(3) Uani d . 1
H H12 0.0724 0.2365 0.2047 0.019 Uiso calc R 1
C C52 0.13267(7) 0.17933(18) 0.27000(7) 0.0142(3) Uani d . 1
H H52 0.1493 0.2689 0.2772 0.017 Uiso calc R 1
C C62 0.20976(7) 0.09143(18) 0.35067(7) 0.0132(3) Uani d . 1
O O16 0.22781(5) 0.21222(13) 0.35845(6) 0.0202(3) Uani d . 1
N N22 0.23514(6) -0.01731(15) 0.38076(6) 0.0162(3) Uani d . 1
H H22A 0.2664 -0.0056 0.4078 0.019 Uiso calc R 1
H H22B 0.2208 -0.1015 0.3738 0.019 Uiso calc R 1
C C13 -0.19492(6) 0.94662(18) -0.17085(7) 0.0110(3) Uani d . 1
C C23 -0.17462(7) 1.08220(18) -0.15903(7) 0.0151(3) Uani d . 1
H H23 -0.1931 1.1590 -0.1815 0.018 Uiso calc R 1
C C33 -0.12701(7) 1.10382(19) -0.11400(8) 0.0176(4) Uani d . 1
H H33 -0.1129 1.1957 -0.1050 0.021 Uiso calc R 1
C C43 -0.10052(7) 0.99000(18) -0.08250(8) 0.0149(3) Uani d . 1
H H43 -0.0675 1.0043 -0.0524 0.018 Uiso calc R 1
N N13 -0.12026(5) 0.86005(15) -0.09350(6) 0.0121(3) Uani d . 1
H H13 -0.1029 0.7891 -0.0727 0.015 Uiso calc R 1
C C53 -0.16645(7) 0.83824(18) -0.13626(7) 0.0123(3) Uani d . 1
H H53 -0.1802 0.7456 -0.1432 0.015 Uiso calc R 1
C C63 -0.24579(6) 0.90844(18) -0.21832(7) 0.0127(3) Uani d . 1
O O17 -0.26308(5) 0.78670(13) -0.22180(5) 0.0186(3) Uani d . 1
N N23 -0.26996(6) 1.00972(15) -0.25507(6) 0.0161(3) Uani d . 1
H H23A -0.2997 0.9918 -0.2835 0.019 Uiso calc R 1
H H23B -0.2562 1.0948 -0.2509 0.019 Uiso calc R 1
O O1W -0.10168(6) 0.5378(2) 0.23014(6) 0.0363(4) Uani d D 1
H H2 -0.0771(11) 0.539(3) 0.2137(13) 0.054 Uiso d D 1
H H1 -0.0897(12) 0.575(3) 0.2633(12) 0.054 Uiso d D 1

loop_
_atom_site_aniso_label
_atom_site_aniso_U_11
_atom_site_aniso_U_22
_atom_site_aniso_U_33
_atom_site_aniso_U_12
_atom_site_aniso_U_13
_atom_site_aniso_U_23
V1 0.00763(13) 0.00696(14) 0.00844(13) -0.00015(10) -0.00035(10) 0.00004(10)
V2 0.00626(13) 0.01072(14) 0.00942(14) 0.00002(10) 0.00013(10) -0.00067(10)
V3 0.00883(13) 0.01176(15) 0.00939(14) 0.00046(10) 0.00056(10) -0.00228(10)
V4 0.00727(13) 0.01030(14) 0.00724(14) 0.00031(10) -0.00137(10) -0.00014(10)
V5 0.01071(14) 0.01250(15) 0.00939(14) -0.00027(11) 0.00147(10) 0.00189(10)
O1 0.0092(5) 0.0092(6) 0.0089(5) 0.0001(4) 0.0005(4) 0.0000(4)
O2 0.0192(6) 0.0186(6) 0.0150(6) -0.0003(5) 0.0052(5) 0.0045(5)
O3 0.0148(6) 0.0184(6) 0.0157(6) 0.0005(5) 0.0028(5) -0.0054(5)
O4 0.0097(5) 0.0136(6) 0.0096(5) -0.0004(4) 0.0000(4) -0.0015(4)
O5 0.0116(5) 0.0128(6) 0.0094(5) 0.0010(4) -0.0002(4) 0.0020(4)
O6 0.0111(6) 0.0173(6) 0.0121(6) 0.0013(5) -0.0019(4) -0.0008(5)
O7 0.0111(5) 0.0166(6) 0.0092(5) 0.0008(5) 0.0019(4) -0.0001(5)
O8 0.0116(5) 0.0098(6) 0.0122(5) -0.0003(4) 0.0012(4) 0.0013(4)
O9 0.0075(5) 0.0095(6) 0.0095(5) 0.0009(4) -0.0005(4) 0.0002(4)
O10 0.0093(5) 0.0182(6) 0.0145(6) 0.0008(5) 0.0005(4) -0.0024(5)
O11 0.0094(5) 0.0135(6) 0.0119(5) -0.0016(4) 0.0020(4) -0.0004(5)
O12 0.0088(5) 0.0129(6) 0.0117(5) 0.0014(4) 0.0009(4) -0.0016(4)
O13 0.0103(5) 0.0095(6) 0.0124(5) 0.0000(4) 0.0008(4) -0.0009(4)
O14 0.0076(5) 0.0092(5) 0.0096(5) -0.0004(4) -0.0001(4) -0.0007(4)
C11 0.0129(8) 0.0129(8) 0.0120(8) -0.0003(6) 0.0048(6) 0.0002(6)
C21 0.0198(9) 0.0139(9) 0.0150(8) 0.0019(7) 0.0015(7) 0.0018(7)
C31 0.0245(9) 0.0141(9) 0.0183(9) -0.0046(7) 0.0028(7) -0.0008(7)
C41 0.0153(8) 0.0227(10) 0.0143(8) -0.0037(7) 0.0024(7) 0.0006(7)
N11 0.0133(7) 0.0175(8) 0.0132(7) 0.0028(6) 0.0030(5) 0.0028(6)
C51 0.0154(8) 0.0129(8) 0.0118(8) -0.0001(6) 0.0052(6) 0.0001(6)
C61 0.0126(8) 0.0144(8) 0.0125(8) 0.0007(6) 0.0055(6) -0.0014(6)
O15 0.0205(6) 0.0120(6) 0.0164(6) -0.0027(5) 0.0039(5) -0.0009(5)
N21 0.0138(7) 0.0140(7) 0.0167(7) -0.0006(6) -0.0011(6) -0.0001(6)
C12 0.0129(8) 0.0148(8) 0.0088(7) 0.0003(6) 0.0024(6) -0.0008(6)
C22 0.0183(8) 0.0153(9) 0.0147(8) -0.0007(7) 0.0025(7) 0.0025(7)
C32 0.0188(9) 0.0186(9) 0.0200(9) -0.0061(7) 0.0030(7) -0.0011(7)
C42 0.0128(8) 0.0245(10) 0.0146(8) -0.0005(7) 0.0008(6) -0.0002(7)
N12 0.0141(7) 0.0177(8) 0.0133(7) 0.0039(6) 0.0020(5) 0.0030(6)
C52 0.0133(8) 0.0148(8) 0.0141(8) 0.0006(6) 0.0035(6) -0.0007(6)
C62 0.0130(8) 0.0152(9) 0.0107(8) -0.0001(7) 0.0023(6) -0.0013(6)
O16 0.0195(6) 0.0125(6) 0.0231(7) -0.0009(5) -0.0030(5) -0.0022(5)
N22 0.0135(7) 0.0144(7) 0.0158(7) -0.0012(6) -0.0035(6) 0.0016(6)
C13 0.0114(7) 0.0124(8) 0.0091(7) 0.0010(6) 0.0026(6) 0.0002(6)
C23 0.0168(8) 0.0109(8) 0.0147(8) 0.0016(7) 0.0002(6) 0.0027(6)
C33 0.0198(9) 0.0115(8) 0.0187(9) -0.0036(7) 0.0009(7) 0.0014(7)
C43 0.0124(8) 0.0172(9) 0.0132(8) -0.0020(7) 0.0004(6) 0.0004(6)
N13 0.0118(6) 0.0121(7) 0.0111(6) 0.0035(5) 0.0010(5) 0.0038(5)
C53 0.0134(8) 0.0112(8) 0.0123(8) -0.0001(6) 0.0035(6) -0.0002(6)
C63 0.0117(8) 0.0143(8) 0.0115(8) 0.0014(6) 0.0022(6) -0.0020(6)
O17 0.0184(6) 0.0127(6) 0.0202(6) -0.0018(5) -0.0019(5) -0.0024(5)
N23 0.0142(7) 0.0153(7) 0.0138(7) -0.0010(6) -0.0042(6) 0.0012(6)
O1W 0.0161(7) 0.0776(13) 0.0151(7) -0.0057(7) 0.0041(5) -0.0094(8)

loop_
_atom_type_symbol
_atom_type_description
_atom_type_scat_dispersion_real
_atom_type_scat_dispersion_imag
_atom_type_scat_source
C C 0.0033 0.0016 'International Tables Vol C Tables 4.2.6.8 and 6.1.1.4'
H H 0.0000 0.0000 'International Tables Vol C Tables 4.2.6.8 and 6.1.1.4'
N N 0.0061 0.0033 'International Tables Vol C Tables 4.2.6.8 and 6.1.1.4'
O O 0.0106 0.0060 'International Tables Vol C Tables 4.2.6.8 and 6.1.1.4'
V V 0.3005 0.5294 'International Tables Vol C Tables 4.2.6.8 and 6.1.1.4'

loop_
_geom_angle_atom_site_label_1
_geom_angle_atom_site_label_2
_geom_angle_atom_site_label_3
_geom_angle_site_symmetry_1
_geom_angle_site_symmetry_3
_geom_angle
O8 V1 O13 . . 107.20(6)
O8 V1 O14 . . 99.14(6)
O13 V1 O14 . . 98.63(6)
O8 V1 O9 . . 95.60(6)
O13 V1 O9 . . 95.64(6)
O14 V1 O9 . . 155.41(5)
O8 V1 O1 . 5_565 87.84(6)
O13 V1 O1 . 5_565 164.63(5)
O14 V1 O1 . 5_565 81.66(5)
O9 V1 O1 . 5_565 79.35(5)
O8 V1 O1 . . 165.12(5)
O13 V1 O1 . . 87.33(6)
O14 V1 O1 . . 81.38(5)
O9 V1 O1 . . 79.38(5)
O1 V1 O1 5_565 . 77.49(5)
O10 V2 O11 . . 105.24(6)
O10 V2 O12 . . 101.57(6)
O11 V2 O12 . . 96.13(6)
O10 V2 O14 . . 100.30(6)
O11 V2 O14 . . 93.67(6)
O12 V2 O14 . . 152.70(5)
O10 V2 O9 . 5_565 98.41(6)
O11 V2 O9 . 5_565 155.26(5)
O12 V2 O9 . 5_565 85.96(5)
O14 V2 O9 . 5_565 74.82(5)
O10 V2 O1 . 5_565 172.52(5)
O11 V2 O1 . 5_565 81.74(5)
O12 V2 O1 . 5_565 80.02(5)
O14 V2 O1 . 5_565 76.26(5)
O9 V2 O1 5_565 5_565 74.33(5)
O3 V3 O7 . . 105.29(6)
O3 V3 O12 . 5_565 101.63(6)
O7 V3 O12 . 5_565 93.67(6)
O3 V3 O4 . . 102.43(6)
O7 V3 O4 . . 88.48(5)
O12 V3 O4 5_565 . 154.35(5)
O3 V3 O13 . . 99.47(6)
O7 V3 O13 . . 154.93(5)
O12 V3 O13 5_565 . 85.00(6)
O4 V3 O13 . . 82.41(5)
O3 V3 O1 . . 173.12(5)
O7 V3 O1 . . 81.55(5)
O12 V3 O1 5_565 . 78.36(5)
O4 V3 O1 . . 76.68(5)
O13 V3 O1 . . 73.65(5)
O6 V4 O4 . . 104.70(6)
O6 V4 O5 . . 101.23(6)
O4 V4 O5 . . 95.86(6)
O6 V4 O14 . . 99.41(6)
O4 V4 O14 . . 94.36(6)
O5 V4 O14 . . 153.78(5)
O6 V4 O9 . 5_565 97.49(6)
O4 V4 O9 . 5_565 156.76(5)
O5 V4 O9 . 5_565 86.38(5)
O14 V4 O9 . 5_565 75.02(5)
O6 V4 O1 . . 171.85(5)
O4 V4 O1 . . 82.84(5)
O5 V4 O1 . . 80.79(5)
O14 V4 O1 . . 76.61(5)
O9 V4 O1 5_565 . 74.67(5)
O2 V5 O7 . 5_565 105.28(6)
O2 V5 O5 . 5_565 102.28(6)
O7 V5 O5 5_565 5_565 93.29(5)
O2 V5 O11 . . 101.94(6)
O7 V5 O11 5_565 . 89.30(5)
O5 V5 O11 5_565 . 154.01(5)
O2 V5 O8 . . 99.45(6)
O7 V5 O8 5_565 . 154.97(5)
O5 V5 O8 5_565 . 85.03(6)
O11 V5 O8 . . 81.85(5)
O2 V5 O1 . 5_565 173.01(5)
O7 V5 O1 5_565 5_565 81.50(5)
O5 V5 O1 5_565 5_565 78.70(5)
O11 V5 O1 . 5_565 76.12(5)
O8 V5 O1 . 5_565 73.68(5)
V1 O1 V1 5_565 . 102.51(5)
V1 O1 V4 5_565 . 97.20(5)
V1 O1 V4 . . 90.92(5)
V1 O1 V2 5_565 5_565 90.75(5)
V1 O1 V2 . 5_565 97.09(5)
V4 O1 V2 . 5_565 167.25(6)
V1 O1 V5 5_565 5_565 87.66(5)
V1 O1 V5 . 5_565 169.49(6)
V4 O1 V5 . 5_565 85.15(5)
V2 O1 V5 5_565 5_565 85.24(5)
V1 O1 V3 5_565 . 169.42(6)
V1 O1 V3 . . 87.70(5)
V4 O1 V3 . . 85.28(4)
V2 O1 V3 5_565 . 85.16(5)
V5 O1 V3 5_565 . 82.28(4)
V4 O4 V3 . . 114.59(6)
V5 O5 V4 5_565 . 113.33(6)
V3 O7 V5 . 5_565 114.68(6)
V1 O8 V5 . . 110.82(6)
V1 O9 V4 . 5_565 106.46(6)
V1 O9 V2 . 5_565 106.91(6)
V4 O9 V2 5_565 5_565 98.04(5)
V2 O11 V5 . . 116.14(6)
V3 O12 V2 5_565 . 114.38(6)
V1 O13 V3 . . 111.32(6)
V1 O14 V4 . . 106.99(6)
V1 O14 V2 . . 107.11(6)
V4 O14 V2 . . 105.69(6)
C51 C11 C21 . . 117.72(15)
C51 C11 C61 . . 116.49(15)
C21 C11 C61 . . 125.76(15)
C11 C21 C31 . . 120.15(16)
C11 C21 H21 . . 119.9
C31 C21 H21 . . 119.9
C41 C31 C21 . . 119.22(17)
C41 C31 H31 . . 120.4
C21 C31 H31 . . 120.4
N11 C41 C31 . . 119.66(16)
N11 C41 H41 . . 120.2
C31 C41 H41 . . 120.2
C51 N11 C41 . . 122.21(15)
C51 N11 H11 . . 118.9
C41 N11 H11 . . 118.9
N11 C51 C11 . . 121.00(16)
N11 C51 H51 . . 119.5
C11 C51 H51 . . 119.5
O15 C61 N21 . . 123.46(16)
O15 C61 C11 . . 118.54(15)
N21 C61 C11 . . 117.98(15)
C61 N21 H21A . . 120.0
C61 N21 H21B . . 120.0
H21A N21 H21B . . 120.0
C52 C12 C22 . . 118.40(15)
C52 C12 C62 . . 116.97(15)
C22 C12 C62 . . 124.62(15)
C12 C22 C32 . . 119.54(16)
C12 C22 H22 . . 120.2
C32 C22 H22 . . 120.2
C42 C32 C22 . . 119.44(17)
C42 C32 H32 . . 120.3
C22 C32 H32 . . 120.3
N12 C42 C32 . . 120.06(16)
N12 C42 H42 . . 120.0
C32 C42 H42 . . 120.0
C42 N12 C52 . . 122.07(15)
C42 N12 H12 . . 119.0
C52 N12 H12 . . 119.0
N12 C52 C12 . . 120.48(16)
N12 C52 H52 . . 119.8
C12 C52 H52 . . 119.8
O16 C62 N22 . . 123.01(15)
O16 C62 C12 . . 119.01(15)
N22 C62 C12 . . 117.98(15)
C62 N22 H22A . . 120.0
C62 N22 H22B . . 120.0
H22A N22 H22B . . 120.0
C53 C13 C23 . . 117.91(15)
C53 C13 C63 . . 117.27(15)
C23 C13 C63 . . 124.82(15)
C33 C23 C13 . . 119.34(16)
C33 C23 H23 . . 120.3
C13 C23 H23 . . 120.3
C43 C33 C23 . . 119.15(16)
C43 C33 H33 . . 120.4
C23 C33 H33 . . 120.4
N13 C43 C33 . . 121.49(16)
N13 C43 H43 . . 119.3
C33 C43 H43 . . 119.3
C43 N13 C53 . . 119.85(14)
C43 N13 H13 . . 120.1
C53 N13 H13 . . 120.1
N13 C53 C13 . . 122.24(16)
N13 C53 H53 . . 118.9
C13 C53 H53 . . 118.9
O17 C63 N23 . . 123.11(15)
O17 C63 C13 . . 119.79(15)
N23 C63 C13 . . 117.10(15)
C63 N23 H23A . . 120.0
C63 N23 H23B . . 120.0
H23A N23 H23B . . 120.0
H2 O1W H1 . . 108(3)

loop_
_geom_bond_atom_site_label_1
_geom_bond_atom_site_label_2
_geom_bond_site_symmetry_2
_geom_bond_distance
V1 O1 . 2.1165(12)
V1 O1 5_565 2.1105(12)
V1 O8 . 1.6817(12)
V1 O9 . 1.9955(14)
V1 O13 . 1.6864(12)
V1 O14 . 1.8923(13)
V2 O1 5_565 2.2576(14)
V2 O9 5_565 2.0862(12)
V2 O10 . 1.6182(13)
V2 O11 . 1.7470(12)
V2 O12 . 1.8677(12)
V2 O14 . 1.9739(12)
V3 O1 . 2.3425(12)
V3 O3 . 1.6014(12)
V3 O4 . 1.9296(13)
V3 O7 . 1.8282(12)
V3 O12 5_565 1.8362(14)
V3 O13 . 2.0516(13)
V4 O1 . 2.2401(15)
V4 O4 . 1.7587(12)
V4 O5 . 1.8714(12)
V4 O6 . 1.6139(14)
V4 O9 5_565 2.0793(12)
V4 O14 . 1.9717(13)
V5 O1 5_565 2.3415(13)
V5 O2 . 1.6017(12)
V5 O5 5_565 1.8394(13)
V5 O7 5_565 1.8322(12)
V5 O8 . 2.0600(13)
V5 O11 . 1.9214(14)
C11 C51 . 1.385(2)
C11 C21 . 1.393(2)
C11 C61 . 1.511(2)
C21 C31 . 1.394(2)
C21 H21 . 0.9500
C31 C41 . 1.380(3)
C31 H31 . 0.9500
C41 N11 . 1.340(2)
C41 H41 . 0.9500
N11 C51 . 1.339(2)
N11 H11 . 0.8800
C51 H51 . 0.9500
C61 O15 . 1.238(2)
C61 N21 . 1.323(2)
N21 H21A . 0.8800
N21 H21B . 0.8800
C12 C52 . 1.389(2)
C12 C22 . 1.394(2)
C12 C62 . 1.511(2)
C22 C32 . 1.395(2)
C22 H22 . 0.9500
C32 C42 . 1.376(3)
C32 H32 . 0.9500
C42 N12 . 1.340(2)
C42 H42 . 0.9500
N12 C52 . 1.342(2)
N12 H12 . 0.8800
C52 H52 . 0.9500
C62 O16 . 1.237(2)
C62 N22 . 1.321(2)
N22 H22A . 0.8800
N22 H22B . 0.8800
C13 C53 . 1.390(2)
C13 C23 . 1.394(2)
C13 C63 . 1.507(2)
C23 C33 . 1.391(2)
C23 H23 . 0.9500
C33 C43 . 1.382(2)
C33 H33 . 0.9500
C43 N13 . 1.338(2)
C43 H43 . 0.9500
N13 C53 . 1.339(2)
N13 H13 . 0.8800
C53 H53 . 0.9500
C63 O17 . 1.239(2)
C63 N23 . 1.329(2)
N23 H23A . 0.8800
N23 H23B . 0.8800
O1W H2 . 0.83(3)
O1W H1 . 0.83(3)

loop_
_geom_hbond_atom_site_label_D
_geom_hbond_atom_site_label_H
_geom_hbond_atom_site_label_A
_geom_hbond_site_symmetry_A
_geom_hbond_distance_DH
_geom_hbond_distance_HA
_geom_hbond_distance_DA
_geom_hbond_angle_DHA
_geom_hbond_publ_flag
N11 H11 O12 3_455 0.88 1.78 2.6257(19) 161.1 y
N21 H21A O1W . 0.88 2.04 2.909(2) 168.0 y
N21 H21B O16 2 0.88 2.01 2.855(2) 161.2 y
N12 H12 O5 . 0.88 1.81 2.679(2) 166.5 y
N22 H22A O10 4_545 0.88 2.07 2.929(2) 163.4 y
N22 H22B O15 2_545 0.88 2.03 2.808(2) 146.1 y
N13 H13 O9 . 0.88 1.67 2.5492(18) 172.7 y
N23 H23A O6 8_465 0.88 2.03 2.869(2) 160.1 y
N23 H23B O17 4_454 0.88 2.05 2.878(2) 156.4 y
O1W H1 O4 2 0.83(3) 2.21(3) 3.039(2) 172(3) y
O1W H2 O7 . 0.83(3) 1.95(3) 2.768(2) 166(3) y
C21 H21 O16 2 0.95 2.41 3.216(2) 142.2 y
C31 H31 O11 3_445 0.95 2.21 3.066(2) 148.6 y
C51 H51 O10 3_455 0.95 2.45 3.265(2) 144.2 y
C22 H22 O15 2_545 0.95 2.72 3.617(2) 157.9 y
C32 H32 O3 1_545 0.95 2.63 3.222(2) 120.8 y
C42 H42 O2 5_565 0.95 2.64 3.218(2) 119.4 y
C42 H42 O3 1_545 0.95 2.53 3.176(2) 125.3 y
C23 H23 O17 4_454 0.95 2.55 3.422(2) 153.2 y
C33 H33 O4 5_575 0.95 2.52 3.267(2) 135.8 y
C33 H33 O14 5_575 0.95 2.39 3.269(2) 153.5 y
C43 H43 O13 5_575 0.95 2.68 3.314(2) 124.5 y
C53 H53 O6 5_565 0.95 2.44 3.173(2) 133.9 y
